data_4503257
loop_
_publ_author_name
'Wang, Huan-Yu'
'Gao, Shan'
'Huo, Li-Hua'
'Ng, Seik Weng'
'Zhao, Jing-Gui'

_publ_section_title
;
 Three Interpenetrated Frameworks Assembly from a Long Multicarboxylate
 Ligand and Transition Metal
;
_journal_issue 2
_journal_name_full 'Crystal Growth &amp; Design'
_journal_page_first 665
_journal_paper_doi 10.1021/cg700896j
_journal_volume 8
_journal_year 2008
_chemical_formula_moiety 'C16 H12 O5 Zn'
_chemical_formula_sum 'C16 H12 O5 Zn'
_chemical_formula_weight 349.63
_chemical_name_systematic
; 
 ? 
;
_space_group_IT_number 13
_symmetry_cell_setting monoclinic
_symmetry_space_group_name_Hall '-P 2yc'
_symmetry_space_group_name_H-M 'P 1 2/c 1'
_atom_sites_solution_hydrogens geom
_atom_sites_solution_primary direct
_atom_sites_solution_secondary difmap
_audit_creation_method SHELXL-97
_cell_angle_alpha 90.00
_cell_angle_beta 93.13(3)
_cell_angle_gamma 90.00
_cell_formula_units_Z 2
_cell_length_a 14.799(3)
_cell_length_b 6.2738(13)
_cell_length_c 7.3671(15)
_cell_measurement_reflns_used 5764
_cell_measurement_temperature 295(2)
_cell_measurement_theta_max 27.47
_cell_measurement_theta_min 3.27
_cell_volume 683.0(2)
_computing_cell_refinement RAPID-AUTO
_computing_data_collection 'RAPID-AUTO (Rigaku Corporation, 1998)'
_computing_data_reduction 'CrystalStructure (Rigaku/MSC and Rigaku Corporation, 2002)'
_computing_molecular_graphics SHELXL-97
_computing_publication_material SHELXL-97
_computing_structure_refinement 'SHELXL-97 (Sheldrick, 1997)'
_computing_structure_solution 'SHELXS-97 (Sheldrick, 1997)'
_diffrn_ambient_temperature 295(2)
_diffrn_detector_area_resol_mean 10.000
_diffrn_measured_fraction_theta_full 0.998
_diffrn_measured_fraction_theta_max 0.998
_diffrn_measurement_device_type 'Rigaku RAXIS-RAPID'
_diffrn_measurement_method \w
_diffrn_radiation_monochromator graphite
_diffrn_radiation_source 'fine-focus sealed tube'
_diffrn_radiation_type MoK\a
_diffrn_radiation_wavelength 0.71073
_diffrn_reflns_av_R_equivalents 0.0339
_diffrn_reflns_av_sigmaI/netI 0.0272
_diffrn_reflns_limit_h_max 19
_diffrn_reflns_limit_h_min -18
_diffrn_reflns_limit_k_max 8
_diffrn_reflns_limit_k_min -8
_diffrn_reflns_limit_l_max 9
_diffrn_reflns_limit_l_min -9
_diffrn_reflns_number 6455
_diffrn_reflns_theta_full 27.47
_diffrn_reflns_theta_max 27.47
_diffrn_reflns_theta_min 3.25
_diffrn_standards_decay_% 0
_diffrn_standards_interval_count 0
_diffrn_standards_interval_time 0
_diffrn_standards_number 0
_exptl_absorpt_coefficient_mu 1.820
_exptl_absorpt_correction_T_max 0.8390
_exptl_absorpt_correction_T_min 0.6590
_exptl_absorpt_correction_type multi-scan
_exptl_absorpt_process_details 'ABSCOR (Higashi, 1995)'
_exptl_crystal_colour colorless
_exptl_crystal_density_diffrn 1.700
_exptl_crystal_density_method 'not measured'
_exptl_crystal_description block
_exptl_crystal_F_000 356
_exptl_crystal_size_max 0.25
_exptl_crystal_size_mid 0.13
_exptl_crystal_size_min 0.10
_refine_diff_density_max 0.408
_refine_diff_density_min -0.234
_refine_diff_density_rms 0.063
_refine_ls_extinction_method none
_refine_ls_goodness_of_fit_ref 1.101
_refine_ls_hydrogen_treatment mixed
_refine_ls_matrix_type full
_refine_ls_number_parameters 104
_refine_ls_number_reflns 1562
_refine_ls_number_restraints 3
_refine_ls_restrained_S_all 1.100
_refine_ls_R_factor_all 0.0308
_refine_ls_R_factor_gt 0.0253
_refine_ls_shift/su_max 0.000
_refine_ls_shift/su_mean 0.000
_refine_ls_structure_factor_coef Fsqd
_refine_ls_weighting_details 'calc w=1/[\s^2^(Fo^2^)+(0.0281P)^2^+0.2592P] where P=(Fo^2^+2Fc^2^)/3'
_refine_ls_weighting_scheme calc
_refine_ls_wR_factor_gt 0.0596
_refine_ls_wR_factor_ref 0.0616
_reflns_number_gt 1410
_reflns_number_total 1562
_reflns_threshold_expression I>2\s(I)
_cod_data_source_file cg700896j-file017.cif
_cod_data_source_block w
_cod_original_sg_symbol_H-M 'P 2/c'
_cod_database_code 4503257

loop_
_symmetry_equiv_pos_as_xyz
'x, y, z'
'-x, y, -z+1/2'
'-x, -y, -z'
'x, -y, z-1/2'

loop_
_atom_site_label
_atom_site_type_symbol
_atom_site_fract_x
_atom_site_fract_y
_atom_site_fract_z
_atom_site_U_iso_or_equiv
_atom_site_adp_type
_atom_site_occupancy
_atom_site_symmetry_multiplicity
_atom_site_calc_flag
_atom_site_refinement_flags
Zn1 Zn 0.5000 0.68508(4) 0.2500 0.02077(10) Uani 1 2 d S
O1 O 0.44332(8) 0.2974(2) 0.47035(18) 0.0254(3) Uani 1 1 d .
O2 O 0.38407(8) 0.5769(2) 0.3219(2) 0.0326(3) Uani 1 1 d .
O1W O 0.5000 0.9995(3) 0.2500 0.0463(6) Uani 1 2 d SD
H1W1 H 0.516(2) 1.077(2) 0.1630(19) 0.070 Uiso 1 1 d D
C1 C 0.37665(11) 0.4049(3) 0.4083(2) 0.0219(4) Uani 1 1 d .
C2 C 0.28248(11) 0.3260(3) 0.4316(2) 0.0231(4) Uani 1 1 d .
C3 C 0.26866(13) 0.1266(3) 0.5088(3) 0.0291(4) Uani 1 1 d .
H3 H 0.3180 0.0439 0.5481 0.035 Uiso 1 1 calc R
C4 C 0.18168(13) 0.0514(3) 0.5270(3) 0.0314(4) Uani 1 1 d .
H4 H 0.1732 -0.0824 0.5778 0.038 Uiso 1 1 calc R
C5 C 0.10652(12) 0.1734(3) 0.4703(3) 0.0281(4) Uani 1 1 d .
C6 C 0.12166(12) 0.3750(3) 0.3966(3) 0.0301(4) Uani 1 1 d .
H6 H 0.0725 0.4602 0.3606 0.036 Uiso 1 1 calc R
C7 C 0.20827(12) 0.4498(3) 0.3764(3) 0.0272(4) Uani 1 1 d .
H7 H 0.2169 0.5835 0.3256 0.033 Uiso 1 1 calc R
C8 C 0.01294(12) 0.0976(3) 0.4801(3) 0.0311(4) Uani 1 1 d .
H8 H -0.0327 0.1972 0.4559 0.037 Uiso 1 1 calc R

loop_
_atom_site_aniso_label
_atom_site_aniso_U_11
_atom_site_aniso_U_22
_atom_site_aniso_U_33
_atom_site_aniso_U_23
_atom_site_aniso_U_13
_atom_site_aniso_U_12
Zn1 0.01405(14) 0.01666(15) 0.03190(18) 0.000 0.00417(11) 0.000
O1 0.0186(6) 0.0263(7) 0.0312(7) -0.0047(6) 0.0016(5) -0.0003(5)
O2 0.0189(6) 0.0388(8) 0.0400(8) 0.0156(7) 0.0003(6) -0.0082(6)
O1W 0.0852(18) 0.0165(9) 0.0397(13) 0.000 0.0257(13) 0.000
C1 0.0176(8) 0.0278(9) 0.0205(9) -0.0027(7) 0.0021(7) -0.0057(7)
C2 0.0175(8) 0.0279(9) 0.0238(9) 0.0000(7) 0.0022(7) -0.0072(7)
C3 0.0207(8) 0.0306(10) 0.0358(11) 0.0068(8) -0.0010(8) -0.0036(7)
C4 0.0263(9) 0.0313(10) 0.0366(12) 0.0088(8) 0.0018(8) -0.0102(8)
C5 0.0201(8) 0.0359(10) 0.0285(10) -0.0001(8) 0.0032(7) -0.0096(7)
C6 0.0179(8) 0.0326(10) 0.0396(12) 0.0037(8) -0.0005(8) -0.0017(7)
C7 0.0212(8) 0.0266(9) 0.0338(11) 0.0045(8) 0.0015(8) -0.0055(7)
C8 0.0178(8) 0.0393(10) 0.0364(11) 0.0029(9) 0.0024(8) -0.0061(8)

loop_
_atom_type_symbol
_atom_type_description
_atom_type_scat_dispersion_real
_atom_type_scat_dispersion_imag
_atom_type_scat_source
C C 0.0033 0.0016 'International Tables Vol C Tables 4.2.6.8 and 6.1.1.4'
H H 0.0000 0.0000 'International Tables Vol C Tables 4.2.6.8 and 6.1.1.4'
O O 0.0106 0.0060 'International Tables Vol C Tables 4.2.6.8 and 6.1.1.4'
Zn Zn 0.2839 1.4301 'International Tables Vol C Tables 4.2.6.8 and 6.1.1.4'

loop_
_geom_angle_atom_site_label_1
_geom_angle_atom_site_label_2
_geom_angle_atom_site_label_3
_geom_angle
_geom_angle_site_symmetry_1
_geom_angle_site_symmetry_3
O2 Zn1 O2 139.17(9) 2_655 .
O2 Zn1 O1W 110.42(5) 2_655 .
O2 Zn1 O1W 110.42(5) . .
O2 Zn1 O1 88.59(6) 2_655 3_666
O2 Zn1 O1 93.42(6) . 3_666
O1W Zn1 O1 87.12(3) . 3_666
O2 Zn1 O1 93.42(6) 2_655 4_565
O2 Zn1 O1 88.59(6) . 4_565
O1W Zn1 O1 87.12(3) . 4_565
O1 Zn1 O1 174.25(7) 3_666 4_565
C1 O1 Zn1 124.62(11) . 3_666
C1 O2 Zn1 122.58(12) . .
Zn1 O1W H1W1 125.1(8) . .
O1 C1 O2 123.58(15) . .
O1 C1 C2 119.79(16) . .
O2 C1 C2 116.61(16) . .
C7 C2 C3 119.37(16) . .
C7 C2 C1 120.53(16) . .
C3 C2 C1 120.10(16) . .
C4 C3 C2 120.25(18) . .
C4 C3 H3 119.9 . .
C2 C3 H3 119.9 . .
C3 C4 C5 120.92(18) . .
C3 C4 H4 119.5 . .
C5 C4 H4 119.5 . .
C4 C5 C6 118.05(16) . .
C4 C5 C8 123.07(17) . .
C6 C5 C8 118.86(18) . .
C7 C6 C5 121.22(18) . .
C7 C6 H6 119.4 . .
C5 C6 H6 119.4 . .
C6 C7 C2 120.17(17) . .
C6 C7 H7 119.9 . .
C2 C7 H7 119.9 . .
C8 C8 C5 126.6(2) 3_556 .
C8 C8 H8 116.7 3_556 .
C5 C8 H8 116.7 . .

loop_
_geom_bond_atom_site_label_1
_geom_bond_atom_site_label_2
_geom_bond_distance
_geom_bond_site_symmetry_2
Zn1 O2 1.9452(13) 2_655
Zn1 O2 1.9452(13) .
Zn1 O1W 1.972(2) .
Zn1 O1 2.1844(14) 3_666
Zn1 O1 2.1844(14) 4_565
O1 C1 1.260(2) .
O1 Zn1 2.1844(14) 3_666
O2 C1 1.261(2) .
O1W H1W1 0.848(16) .
C1 C2 1.497(2) .
C2 C7 1.388(3) .
C2 C3 1.394(3) .
C3 C4 1.384(2) .
C3 H3 0.9300 .
C4 C5 1.395(3) .
C4 H4 0.9300 .
C5 C6 1.400(3) .
C5 C8 1.470(2) .
C6 C7 1.381(2) .
C6 H6 0.9300 .
C7 H7 0.9300 .
C8 C8 1.321(4) 3_556
C8 H8 0.9300 .

loop_
_geom_hbond_atom_site_label_D
_geom_hbond_atom_site_label_H
_geom_hbond_atom_site_label_A
_geom_hbond_distance_DH
_geom_hbond_distance_HA
_geom_hbond_distance_DA
_geom_hbond_angle_DHA
_geom_hbond_site_symmetry_A
O1W H1W1 O1 0.848(16) 1.819(10) 2.6423(19) 163.4(18) 2_665

loop_
_geom_torsion_atom_site_label_1
_geom_torsion_atom_site_label_2
_geom_torsion_atom_site_label_3
_geom_torsion_atom_site_label_4
_geom_torsion
_geom_torsion_site_symmetry_1
_geom_torsion_site_symmetry_4
O2 Zn1 O2 C1 32.21(14) 2_655 .
O1W Zn1 O2 C1 -147.79(14) . .
O1 Zn1 O2 C1 -59.59(15) 3_666 .
O1 Zn1 O2 C1 125.81(16) 4_565 .
Zn1 O1 C1 O2 96.7(2) 3_666 .
Zn1 O1 C1 C2 -85.03(18) 3_666 .
Zn1 O2 C1 O1 6.7(3) . .
Zn1 O2 C1 C2 -171.67(12) . .
O1 C1 C2 C7 175.13(18) . .
O2 C1 C2 C7 -6.4(3) . .
O1 C1 C2 C3 -5.1(3) . .
O2 C1 C2 C3 173.37(18) . .
C7 C2 C3 C4 1.2(3) . .
C1 C2 C3 C4 -178.65(18) . .
C2 C3 C4 C5 -0.5(3) . .
C3 C4 C5 C6 -0.8(3) . .
C3 C4 C5 C8 177.57(19) . .
C4 C5 C6 C7 1.5(3) . .
C8 C5 C6 C7 -176.94(19) . .
C5 C6 C7 C2 -0.9(3) . .
C3 C2 C7 C6 -0.5(3) . .
C1 C2 C7 C6 179.33(18) . .
C4 C5 C8 C8 -9.0(4) . 3_556
C6 C5 C8 C8 169.3(3) . 3_556
